data_1574510
loop_
_publ_author_name
'W\"ust, Leonie'
'Scheuring, Lea'
'Wellnitz, Tim'
'Radacki, Krzysztof'
'Braunschweig, Holger'

_publ_section_title
;
 Alkali metal salts of 1,2,3-benzodiazaborines: platforms for late-stage
 N-functionalization and metal complexation
;
_journal_issue 22
_journal_name_full 'Chemical Science'
_journal_page_first 9934
_journal_page_last 9942
_journal_paper_doi 10.1039/D5SC01395J
_journal_volume 16
_journal_year 2025
_chemical_formula_moiety 'C35 H41 B3 Li N7 O3'
_chemical_formula_sum 'C35 H41 B3 Li N7 O3'
_chemical_formula_weight 647.12
_space_group_crystal_system monoclinic
_space_group_IT_number 14
_space_group_name_Hall '-P 2ybc'
_space_group_name_H-M_alt 'P 1 21/c 1'
_atom_sites_solution_hydrogens geom
_atom_sites_solution_primary dual
_atom_sites_solution_secondary difmap
_audit_creation_date 2023-12-02
_audit_creation_method 'CIF-fill 1.4o (K.Radacki, 2005-23)'
_audit_update_record
;
2025-02-20 deposited with the CCDC.	2025-04-21 downloaded from the CCDC.
;
_cell_angle_alpha 90
_cell_angle_beta 118.0980(10)
_cell_angle_gamma 90
_cell_formula_units_Z 4
_cell_length_a 18.1164(2)
_cell_length_b 12.66620(10)
_cell_length_c 17.0662(2)
_cell_measurement_reflns_used 26628
_cell_measurement_temperature 100(2)
_cell_measurement_theta_max 72.8460
_cell_measurement_theta_min 4.4320
_cell_volume 3454.57(7)
_computing_cell_refinement 'CrysAlisPro 1.171.43.89a (Rigaku OD, 2023)'
_computing_data_collection
;
 CrysAlisPro system (CCD 42.102a 64-bit (release 15-09-2023))
;
_computing_data_reduction 'CrysAlisPro 1.171.43.89a (Rigaku OD, 2023)'
_computing_molecular_graphics 'ShelXLe (Huebschle et all, 2011)'
_computing_publication_material 'SHELXL-2018/3 (Sheldrick, 2018)'
_computing_structure_refinement 'SHELXL-2018/3 (Sheldrick, 2018)'
_computing_structure_solution 'SHELXT 2018/2 (Sheldrick, 2018)''
_diffrn_ambient_environment N~2~
_diffrn_ambient_temperature 100(2)
_diffrn_detector HPA
_diffrn_detector_area_resol_mean 10.0
_diffrn_detector_type 'HyPix Arc150'
_diffrn_measured_fraction_theta_full 0.998
_diffrn_measured_fraction_theta_max 0.971
_diffrn_measurement_details
;
 List of Runs (angles in degrees, time in seconds):
 --------------------------------------------------------------------------
  1  \w     21.00  49.00   0.50    0.59    --   10.00  62.00 135.30   56
  2  \w     30.00  56.00   0.50    0.59    --   18.00  60.00  10.36   52
  3  \w     34.00  60.00   0.50    0.59    --   22.00  59.00 -77.48   52
  4  \w     30.00  56.00   0.50    0.59    --   18.00  60.00-108.89   52
  5  \w     30.00  56.00   0.50    0.59    --   18.00  60.00-155.56   52
  6  \w     49.00  89.00   0.50    0.59    --   38.00  35.00 -18.99   80
  7  \w     46.00 133.00   0.50    0.59    --   82.26  15.00  60.00  174
  8  \w     40.00  90.00   0.50    0.59    --   82.26 -95.00 120.00  100
  9  \w     40.00  90.00   0.50    0.59    --   82.26 -95.00  30.00  100
 10  \w     42.00  93.00   0.50    0.59    --   85.25 -97.00 -27.86  102
 11  \w     40.00  90.00   0.50    0.59    --   82.26 -95.00-150.00  100
 12  \w     40.00  90.00   0.50    0.59    --   82.26 -95.00 -60.00  100
 13  \w     40.00  90.00   0.50    0.59    --   82.26 -95.00   0.00  100
 14  \w     40.00  90.00   0.50    0.59    --   82.26 -95.00  60.00  100
 15  \w     40.00  90.00   0.50    0.59    --   82.26 -95.00 150.00  100
 16  \w     40.00  90.00   0.50    0.59    --   82.26 -95.00  90.00  100
 17  \w     40.00  90.00   0.50    0.59    --   82.26 -95.00-120.00  100
 18  \w     40.00  90.00   0.50    0.59    --   82.26 -95.00-180.00  100
 19  \w     43.00  91.00   0.50    0.59    --   85.25 -93.00-145.72   96
 20  \w     40.00  90.00   0.50    0.59    --   82.26 -95.00 -90.00  100
 21  \w     73.00 137.00   0.50    0.59    --   85.25  21.00 159.27  128
 22  \w   -130.00 -91.00   0.50    0.59    --  -79.50 -39.00-112.02   78
 23  \w   -120.00 -86.00   0.50    0.59    --  -74.00 -60.00-111.42   68
 24  \w   -125.00 -91.00   0.50    0.59    --  -79.50 -61.00 -66.48   68
 25  \w   -121.00 -86.00   0.50    0.59    --  -74.00 -56.00 -49.03   70
 26  \w   -117.00 -84.00   0.50    0.59    --  -70.00 -57.00 -65.87   66
 27  \w   -120.00 -86.00   0.50    0.59    --  -74.00 -60.00  58.81   68
 28  \w   -121.00 -86.00   0.50    0.59    --  -74.00 -57.00  94.49   70
 29  \w   -125.00 -91.00   0.50    0.59    --  -79.50 -60.00 122.00   68
 30  \w   -121.00 -86.00   0.50    0.59    --  -74.00 -55.00 134.25   70
 31  \w   -125.00 -90.00   0.50    0.59    --  -78.00 -55.00 163.39   70
 32  \w   -121.00 -86.00   0.50    0.59    --  -74.00 -55.00 -12.24   70
 33  \w   -102.00 -67.00   0.50    0.59    --  -54.00 -52.00 100.32   70
 34  \w   -121.00 -86.00   0.50    0.59    --  -74.00 -55.00 -24.63   70
 35  \w   -126.00 -91.00   0.50    0.59    --  -78.00 -52.00  38.42   70
 36  \w   -110.00 -75.00   0.50    0.59    --  -62.00 -51.00 -47.64   70
 37  \w   -127.00 -92.00   0.50    0.59    --  -79.50 -53.00-162.09   70
 38  \w   -102.00 -67.00   0.50    0.59    --  -54.00 -52.00-143.43   70
 39  \w   -120.00 -83.00   0.50    0.59    --  -70.00 -46.00-157.96   74
 40  \w   -122.00 -87.00   0.50    0.59    --  -74.00 -53.00 -91.31   70
 41  \w   -124.00 -87.00   0.50    0.59    --  -74.00 -45.00  -4.99   74
 42  \w   -128.00 -93.00   0.50    0.59    --  -79.50 -49.00  14.43   70
 43  \w   -129.00 -92.00   0.50    0.59    --  -79.50 -45.00  67.47   74
 44  \w   -104.00 -67.00   0.50    0.59    --  -54.00 -45.00  56.62   74
 45  \w   -101.00 -61.00   0.50    0.59    --  -50.00 -39.00   6.42   80
 46  \w    -99.00 -64.00   0.50    0.59    --  -50.00 -47.00 164.85   70
 47  \w   -111.00 -76.00   0.50    0.59    --  -62.00 -50.00 137.29   70
 48  \w   -130.00 -91.00   0.50    0.59    --  -79.50 -41.00 167.36   78
 49  \w   -126.00 -85.00   0.50    0.59    --  -79.50-137.00  28.57   82
 50  \w   -126.00 -86.00   0.50    0.59    --  -79.50-134.00 113.72   80
 51  \w   -126.00 -92.00   0.50    0.59    --  -79.50-123.00 141.35   68
 52  \w   -127.00 -89.00   0.50    0.59    --  -79.50-128.00 131.47   76
 53  \w   -126.00 -92.00   0.50    0.59    --  -79.50-122.00 -33.46   68
 54  \w   -126.00 -93.00   0.50    0.59    --  -79.50-121.00 -10.75   66
 55  \w   -126.00 -93.00   0.50    0.59    --  -79.50-120.00 -75.11   66
 56  \w   -126.00 -92.00   0.50    0.59    --  -79.50-123.00 -95.19   68
 57  \w   -126.00 -93.00   0.50    0.59    --  -79.50-121.00-157.36   66
 58  \w   -105.00 -33.00   0.50    0.59    --  -79.50 135.00-119.03  144
 59  \w    -92.00 -31.00   0.50    0.59    --  -76.37 112.00-150.00  122
 60  \w    -92.00 -31.00   0.50    0.59    --  -76.37 112.00 -30.00  122
 61  \w    -92.00 -31.00   0.50    0.59    --  -76.37 112.00  30.00  122
 62  \w    -92.00 -31.00   0.50    0.59    --  -76.37 112.00  60.00  122
 63  \w    -92.00 -31.00   0.50    0.59    --  -76.37 112.00 150.00  122
 64  \w    -97.00 -32.00   0.50    0.59    --  -78.00 114.00 122.16  130
 65  \w    -39.00  -7.00   0.50    0.59    --  -18.00 116.00 123.21   64
 66  \w    -92.00 -31.00   0.50    0.59    --  -76.37 112.00 -90.00  122
;
_diffrn_measurement_device 'four-circle diffractometer'
_diffrn_measurement_device_type 'Rigaku XtaLAB Synergy-R'
_diffrn_measurement_method '\w scans'
_diffrn_orient_matrix_type
;
 CrysAlisPro convention (1999,Acta A55,543-557)
;
_diffrn_orient_matrix_UB_11 -0.0395090000
_diffrn_orient_matrix_UB_12 -0.0688388000
_diffrn_orient_matrix_UB_13 0.0448224000
_diffrn_orient_matrix_UB_21 0.0410744000
_diffrn_orient_matrix_UB_22 -0.0987880000
_diffrn_orient_matrix_UB_23 -0.0154289000
_diffrn_orient_matrix_UB_31 0.0777648000
_diffrn_orient_matrix_UB_32 0.0172141000
_diffrn_orient_matrix_UB_33 0.0906702000
_diffrn_radiation_monochromator 'multi-layer mirror'
_diffrn_radiation_probe x-ray
_diffrn_radiation_type CuK\a
_diffrn_radiation_wavelength 1.54184
_diffrn_radiation_xray_symbol K-L~2,3~
_diffrn_reflns_av_R_equivalents 0.0442
_diffrn_reflns_av_unetI/netI 0.0194
_diffrn_reflns_Laue_measured_fraction_full 0.998
_diffrn_reflns_Laue_measured_fraction_max 0.971
_diffrn_reflns_limit_h_max 22
_diffrn_reflns_limit_h_min -22
_diffrn_reflns_limit_k_max 15
_diffrn_reflns_limit_k_min -15
_diffrn_reflns_limit_l_max 21
_diffrn_reflns_limit_l_min -20
_diffrn_reflns_number 77907
_diffrn_reflns_point_group_measured_fraction_full 0.998
_diffrn_reflns_point_group_measured_fraction_max 0.971
_diffrn_reflns_theta_full 67.684
_diffrn_reflns_theta_max 75.104
_diffrn_reflns_theta_min 2.765
_diffrn_source 'rotating-anode X-ray tube'
_diffrn_source_type 'PhotonJet-R X-ray Source'
_exptl_absorpt_coefficient_mu 0.628
_exptl_absorpt_correction_T_max 1.000
_exptl_absorpt_correction_T_min 0.766
_exptl_absorpt_correction_type gaussian
_exptl_absorpt_process_details
;
 CrysAlisPro 1.171.43.89a (Rigaku Oxford Diffraction, 2023) Numerical 
 absorption correction based on gaussian integration over a multifaceted 
 crystal model Empirical absorption correction using spherical harmonics, 
 implemented in SCALE3 ABSPACK scaling algorithm.
;
_exptl_crystal_colour yellow
_exptl_crystal_density_diffrn 1.244
_exptl_crystal_description plate
_exptl_crystal_F_000 1368
_exptl_crystal_preparation
;
 For data collection the crystal was immersed in a film of perfluoropolyether 
 oil, mounted on a polyimide loop and transferred to stream of cold nitrogen 
 (Oxford Cryostream 800).
;
_exptl_crystal_size_max 0.180
_exptl_crystal_size_mid 0.140
_exptl_crystal_size_min 0.050
_refine_diff_density_max 0.604
_refine_diff_density_min -0.282
_refine_diff_density_rms 0.067
_refine_ls_extinction_method none
_refine_ls_goodness_of_fit_ref 1.058
_refine_ls_hydrogen_treatment constr
_refine_ls_matrix_type full
_refine_ls_number_parameters 488
_refine_ls_number_reflns 6922
_refine_ls_number_restraints 366
_refine_ls_restrained_S_all 1.031
_refine_ls_R_factor_all 0.0699
_refine_ls_R_factor_gt 0.0588
_refine_ls_shift/su_max 0.000
_refine_ls_shift/su_mean 0.000
_refine_ls_structure_factor_coef Fsqd
_refine_ls_weighting_details
;
 w=1/[\s^2^(Fo^2^)+(0.1013P)^2^+1.2617P] where P=(Fo^2^+2Fc^2^)/3
;
_refine_ls_weighting_scheme calc
_refine_ls_wR_factor_gt 0.1584
_refine_ls_wR_factor_ref 0.1682
_reflns_Friedel_coverage 0.000
_reflns_number_gt 5676
_reflns_number_total 6922
_reflns_threshold_expression 'I > 2\s(I)'
_cod_data_source_file d5sc01395j2.cif
_cod_data_source_block 3_borate
_cod_depositor_comments 'Adding full bibliography for 1574505--1574520.cif.'
_cod_original_sg_symbol_H-M 'P 21/c'
_cod_database_code 1574510
_shelx_shelxl_version_number 2018/3
_shelx_space_group_comment
;
 The symmetry employed for this shelxl refinement is uniquely defined by the 
 following loop, which should always be used as a source of symmetry 
 information in preference to the above space-group names. They are only 
 intended as comments.
;
_shelx_estimated_absorpt_t_min 0.895
_shelx_estimated_absorpt_t_max 0.969

loop_
_space_group_symop_operation_xyz
'x, y, z'
'-x, y+1/2, -z+1/2'
'-x, -y, -z'
'x, -y-1/2, z-1/2'

loop_
_atom_site_label
_atom_site_type_symbol
_atom_site_fract_x
_atom_site_fract_y
_atom_site_fract_z
_atom_site_U_iso_or_equiv
_atom_site_adp_type
_atom_site_occupancy
_atom_site_site_symmetry_order
_atom_site_calc_flag
_atom_site_refinement_flags_posn
_atom_site_refinement_flags_adp
_atom_site_refinement_flags_occupancy
_atom_site_disorder_assembly
_atom_site_disorder_group
N1_1 N 0.17416(9) 0.61513(12) 0.22788(9) 0.0309(3) Uani 1 1 d . . . . .
C1_1 C 0.09076(11) 0.50224(14) 0.11408(12) 0.0347(4) Uani 1 1 d . U . . .
H1_1 H 0.037456 0.470523 0.080138 0.042 Uiso 1 1 calc R U . . .
B1_1 B 0.24674(12) 0.53539(16) 0.25512(13) 0.0303(4) Uani 1 1 d . . . . .
N2_1 N 0.09462(9) 0.57826(12) 0.16679(10) 0.0339(3) Uani 1 1 d . U . . .
C2_1 C 0.15847(12) 0.46038(14) 0.10121(12) 0.0348(4) Uani 1 1 d . . . . .
C3_1 C 0.24140(12) 0.48242(14) 0.16685(12) 0.0332(4) Uani 1 1 d . . . . .
C4_1 C 0.30531(12) 0.45191(14) 0.14884(13) 0.0356(4) Uani 1 1 d . . . . .
H4_1 H 0.361534 0.468056 0.190465 0.043 Uiso 1 1 calc R U . . .
C5_1 C 0.28915(13) 0.39818(15) 0.07126(13) 0.0393(4) Uani 1 1 d . . . . .
H5_1 H 0.334253 0.377865 0.060837 0.047 Uiso 1 1 calc R U . . .
C6_1 C 0.20714(13) 0.37395(15) 0.00867(12) 0.0390(4) Uani 1 1 d . . . . .
H6_1 H 0.196433 0.335900 -0.043594 0.047 Uiso 1 1 calc R U . . .
C7_1 C 0.14182(13) 0.40555(15) 0.02314(13) 0.0384(4) Uani 1 1 d . . . . .
H7_1 H 0.085751 0.390309 -0.019519 0.046 Uiso 1 1 calc R U . . .
N1_2 N 0.32958(9) 0.59164(11) 0.31709(10) 0.0310(3) Uani 1 1 d . . . . .
C1_2 C 0.47065(11) 0.55409(16) 0.39898(12) 0.0371(4) Uani 1 1 d . . . . .
H1_2 H 0.514839 0.504354 0.416149 0.044 Uiso 1 1 calc R U . . .
B1_2 B 0.33843(12) 0.69256(16) 0.35633(13) 0.0289(4) Uani 1 1 d . . . . .
N2_2 N 0.39653(9) 0.52192(13) 0.34224(11) 0.0360(4) Uani 1 1 d . . . . .
C2_2 C 0.49294(11) 0.65713(15) 0.43861(12) 0.0341(4) Uani 1 1 d . . . . .
C3_2 C 0.42891(10) 0.73107(14) 0.42073(11) 0.0308(4) Uani 1 1 d . . . . .
C4_2 C 0.45319(11) 0.83077(15) 0.46171(13) 0.0373(4) Uani 1 1 d . . . . .
H4_2 H 0.411677 0.882784 0.450847 0.045 Uiso 1 1 calc R U . . .
C5_2 C 0.53686(12) 0.85436(17) 0.51780(14) 0.0433(5) Uani 1 1 d . . . . .
H5_2 H 0.551834 0.922197 0.544455 0.052 Uiso 1 1 calc R U . . .
C6_2 C 0.59852(12) 0.77956(17) 0.53505(13) 0.0417(5) Uani 1 1 d . . . . .
H6_2 H 0.655405 0.795887 0.574171 0.050 Uiso 1 1 calc R U . . .
C7_2 C 0.57751(11) 0.68206(17) 0.49574(13) 0.0392(4) Uani 1 1 d . . . . .
H7_2 H 0.619916 0.631248 0.506979 0.047 Uiso 1 1 calc R U . . .
N1_3 N 0.26080(9) 0.75085(11) 0.33341(9) 0.0296(3) Uani 1 1 d . . . . .
C1_3 C 0.20725(11) 0.89931(15) 0.36633(12) 0.0351(4) Uani 1 1 d . . . . .
H1_3 H 0.216585 0.959061 0.403492 0.042 Uiso 1 1 calc R U . . .
B1_3 B 0.17802(12) 0.71508(17) 0.26661(13) 0.0316(4) Uani 1 1 d . . . . .
N2_3 N 0.27194(10) 0.84081(12) 0.38443(10) 0.0337(3) Uani 1 1 d . . . . .
C2_3 C 0.12247(11) 0.88459(16) 0.29633(12) 0.0344(4) Uani 1 1 d . . . . .
C3_3 C 0.06184(12) 0.96247(15) 0.28176(13) 0.0371(4) Uani 1 1 d . . . . .
H3_3 H 0.076505 1.023501 0.318394 0.045 Uiso 1 1 calc R U . . .
C4_3 C -0.01883(11) 0.95003(15) 0.21425(13) 0.0373(4) Uani 1 1 d . . . . .
H4_3 H -0.059942 1.002693 0.203125 0.045 Uiso 1 1 calc R U . . .
C5_3 C -0.03886(11) 0.85905(16) 0.16281(14) 0.0400(4) Uani 1 1 d . . . . .
H5_3 H -0.094452 0.849505 0.116612 0.048 Uiso 1 1 calc R U . . .
C6_3 C 0.02057(12) 0.78186(16) 0.17746(13) 0.0383(4) Uani 1 1 d . . . . .
H6_3 H 0.004750 0.720281 0.141441 0.046 Uiso 1 1 calc R U . . .
C7_3 C 0.10353(11) 0.79292(14) 0.24436(12) 0.0329(4) Uani 1 1 d . . . . .
C1_4 C 0.23304(11) 0.43718(14) 0.31360(11) 0.0308(4) Uani 1 1 d . . . . .
H1A_4 H 0.177366 0.404542 0.278018 0.037 Uiso 1 1 calc R U . . .
H1B_4 H 0.276119 0.382098 0.326962 0.037 Uiso 1 1 calc R U . . .
N1_4 N 0.24659(9) 0.51673(13) 0.45952(10) 0.0350(3) Uani 1 1 d . . . . .
C2_4 C 0.23929(10) 0.47822(14) 0.39545(12) 0.0299(4) Uani 1 1 d . . . . .
Li1_5 Li 0.2671(2) 0.5860(3) 0.5737(2) 0.0364(7) Uani 1 1 d . . . . .
O1_6 O 0.36406(9) 0.67312(11) 0.63780(10) 0.0472(4) Uani 1 1 d . U . . .
C1_6 C 0.44113(14) 0.63998(18) 0.71354(16) 0.0508(5) Uani 1 1 d . U . . .
H1A_6 H 0.455424 0.566482 0.706172 0.061 Uiso 1 1 calc R U . . .
H1B_6 H 0.436869 0.645061 0.769155 0.061 Uiso 1 1 calc R U . . .
C2_6 C 0.50458(15) 0.7159(2) 0.71407(19) 0.0613(7) Uani 1 1 d . U . . .
H2A_6 H 0.523377 0.695194 0.670371 0.074 Uiso 1 1 calc R U . . .
H2B_6 H 0.553804 0.720460 0.773731 0.074 Uiso 1 1 calc R U . . .
C3_6 C 0.45702(14) 0.81940(18) 0.68834(15) 0.0487(5) Uani 1 1 d . U . . .
H3A_6 H 0.479047 0.866647 0.658005 0.058 Uiso 1 1 calc R U . . .
H3B_6 H 0.460236 0.856044 0.741101 0.058 Uiso 1 1 calc R U . . .
C4_6 C 0.36768(14) 0.78533(17) 0.62560(16) 0.0511(5) Uani 1 1 d . U . . .
H4A_6 H 0.327669 0.822889 0.640001 0.061 Uiso 1 1 calc R U . . .
H4B_6 H 0.353545 0.801238 0.563297 0.061 Uiso 1 1 calc R U . . .
O1_7 O 0.28298(10) 0.47147(10) 0.65355(9) 0.0417(3) Uani 1 1 d . U . . .
C1_7 C 0.26710(16) 0.36160(16) 0.62906(14) 0.0474(5) Uani 1 1 d . U . . .
H1A_7 H 0.314944 0.329968 0.624582 0.057 Uiso 1 1 calc R U . . .
H1B_7 H 0.216169 0.353824 0.571084 0.057 Uiso 1 1 calc R U . . .
C2_7 C 0.25526(16) 0.30824(17) 0.70205(15) 0.0469(5) Uani 1 1 d . U . . .
H2A_7 H 0.212866 0.251401 0.677760 0.056 Uiso 1 1 calc R U . . .
H2B_7 H 0.308542 0.278272 0.748194 0.056 Uiso 1 1 calc R U . . .
C3_7 C 0.22547(14) 0.39806(16) 0.73891(14) 0.0442(5) Uani 1 1 d . U . . .
H3A_7 H 0.164758 0.410869 0.702048 0.053 Uiso 1 1 calc R U . . .
H3B_7 H 0.237636 0.384034 0.800913 0.053 Uiso 1 1 calc R U . . .
C4_7 C 0.27665(15) 0.48966(17) 0.73380(13) 0.0453(5) Uani 1 1 d . U . . .
H4A_7 H 0.248314 0.557612 0.730478 0.054 Uiso 1 1 calc R U . . .
H4B_7 H 0.332793 0.490784 0.786367 0.054 Uiso 1 1 calc R U . . .
O1_8 O 0.1646(6) 0.6574(7) 0.5512(5) 0.0317(18) Uani 0.569(11) 1 d . U P A 1
C1_8 C 0.1352(10) 0.7578(13) 0.5024(10) 0.049(2) Uani 0.569(11) 1 d . U P A 1
H1A_8 H 0.175857 0.785474 0.484073 0.059 Uiso 0.569(11) 1 calc R U P A 1
H1B_8 H 0.126290 0.811580 0.539229 0.059 Uiso 0.569(11) 1 calc R U P A 1
C2_8 C 0.0516(3) 0.7281(4) 0.4205(4) 0.0463(14) Uani 0.569(11) 1 d . U P A 1
H2A_8 H 0.015622 0.790751 0.394352 0.056 Uiso 0.569(11) 1 calc R U P A 1
H2B_8 H 0.060981 0.692291 0.374367 0.056 Uiso 0.569(11) 1 calc R U P A 1
C3_8 C 0.0151(6) 0.6546(8) 0.4616(6) 0.060(2) Uani 0.569(11) 1 d . U P A 1
H3A_8 H -0.026543 0.606686 0.416622 0.072 Uiso 0.569(11) 1 calc R U P A 1
H3B_8 H -0.011842 0.693971 0.491436 0.072 Uiso 0.569(11) 1 calc R U P A 1
C4_8 C 0.0928(7) 0.5928(8) 0.5296(7) 0.037(2) Uani 0.569(11) 1 d . U P A 1
H4A_8 H 0.087596 0.577542 0.583721 0.044 Uiso 0.569(11) 1 calc R U P A 1
H4B_8 H 0.097849 0.525006 0.503673 0.044 Uiso 0.569(11) 1 calc R U P A 1
O1_81 O 0.1636(8) 0.6576(12) 0.5487(9) 0.057(4) Uani 0.431(11) 1 d . U P A 2
C1_81 C 0.1463(14) 0.7454(19) 0.4957(17) 0.064(5) Uani 0.431(11) 1 d . U P A 2
H1A_81 H 0.158273 0.732143 0.445634 0.076 Uiso 0.431(11) 1 calc R U P A 2
H1B_81 H 0.179762 0.806639 0.530201 0.076 Uiso 0.431(11) 1 calc R U P A 2
C2_81 C 0.0534(3) 0.7649(6) 0.4621(6) 0.051(2) Uani 0.431(11) 1 d . U P A 2
H2A_81 H 0.042454 0.802233 0.506569 0.062 Uiso 0.431(11) 1 calc R U P A 2
H2B_81 H 0.027915 0.804505 0.405453 0.062 Uiso 0.431(11) 1 calc R U P A 2
C3_81 C 0.0238(9) 0.6512(10) 0.4499(10) 0.081(4) Uani 0.431(11) 1 d . U P A 2
H3A_81 H -0.030342 0.645655 0.450577 0.097 Uiso 0.431(11) 1 calc R U P A 2
H3B_81 H 0.017068 0.622772 0.392798 0.097 Uiso 0.431(11) 1 calc R U P A 2
C4_81 C 0.0888(12) 0.5941(15) 0.5243(13) 0.068(5) Uani 0.431(11) 1 d . U P A 2
H4A_81 H 0.095948 0.522049 0.506497 0.081 Uiso 0.431(11) 1 calc R U P A 2
H4B_81 H 0.075567 0.589212 0.574239 0.081 Uiso 0.431(11) 1 calc R U P A 2

loop_
_atom_site_aniso_label
_atom_site_aniso_U_11
_atom_site_aniso_U_22
_atom_site_aniso_U_33
_atom_site_aniso_U_23
_atom_site_aniso_U_13
_atom_site_aniso_U_12
N1_1 0.0209(7) 0.0356(8) 0.0296(7) 0.0016(6) 0.0064(6) -0.0031(6)
C1_1 0.0292(9) 0.0321(9) 0.0340(9) -0.0016(7) 0.0074(7) 0.0010(7)
B1_1 0.0270(9) 0.0306(10) 0.0313(10) -0.0018(8) 0.0120(8) -0.0028(7)
N2_1 0.0228(7) 0.0360(8) 0.0329(8) 0.0027(6) 0.0048(6) -0.0017(6)
C2_1 0.0402(10) 0.0287(9) 0.0337(9) 0.0006(7) 0.0160(8) -0.0005(7)
C3_1 0.0366(9) 0.0269(8) 0.0330(9) 0.0027(7) 0.0139(8) -0.0018(7)
C4_1 0.0403(10) 0.0294(9) 0.0368(9) 0.0017(7) 0.0180(8) -0.0008(7)
C5_1 0.0488(11) 0.0325(10) 0.0403(10) 0.0032(8) 0.0241(9) 0.0027(8)
C6_1 0.0511(12) 0.0342(10) 0.0311(9) -0.0007(7) 0.0189(9) 0.0032(8)
C7_1 0.0426(10) 0.0340(10) 0.0331(9) -0.0014(7) 0.0132(8) 0.0016(8)
N1_2 0.0219(7) 0.0310(8) 0.0389(8) -0.0017(6) 0.0134(6) 0.0012(6)
C1_2 0.0272(9) 0.0420(10) 0.0391(10) 0.0033(8) 0.0132(8) 0.0045(7)
B1_2 0.0251(9) 0.0297(9) 0.0290(9) 0.0033(7) 0.0105(8) -0.0001(7)
N2_2 0.0258(7) 0.0370(8) 0.0422(9) 0.0002(7) 0.0135(7) 0.0045(6)
C2_2 0.0273(9) 0.0389(10) 0.0308(9) 0.0030(7) 0.0092(7) -0.0005(7)
C3_2 0.0255(8) 0.0342(9) 0.0294(8) 0.0034(7) 0.0101(7) -0.0032(7)
C4_2 0.0278(9) 0.0365(10) 0.0395(10) -0.0009(8) 0.0090(8) -0.0032(7)
C5_2 0.0329(10) 0.0398(11) 0.0450(11) -0.0022(9) 0.0084(9) -0.0091(8)
C6_2 0.0232(9) 0.0515(12) 0.0398(10) 0.0060(9) 0.0060(8) -0.0072(8)
C7_2 0.0249(9) 0.0491(11) 0.0381(10) 0.0062(8) 0.0103(8) 0.0030(8)
N1_3 0.0281(7) 0.0271(7) 0.0317(7) 0.0000(6) 0.0126(6) 0.0007(6)
C1_3 0.0340(9) 0.0308(9) 0.0375(10) -0.0043(7) 0.0142(8) -0.0015(7)
B1_3 0.0257(9) 0.0379(11) 0.0314(10) 0.0084(8) 0.0136(8) 0.0039(8)
N2_3 0.0349(8) 0.0282(7) 0.0365(8) -0.0015(6) 0.0157(7) 0.0005(6)
C2_3 0.0273(9) 0.0414(10) 0.0339(9) 0.0058(8) 0.0140(7) 0.0030(7)
C3_3 0.0331(9) 0.0377(10) 0.0409(10) -0.0040(8) 0.0177(8) 0.0011(8)
C4_3 0.0283(9) 0.0386(10) 0.0442(10) 0.0025(8) 0.0163(8) 0.0071(7)
C5_3 0.0252(9) 0.0407(10) 0.0475(11) -0.0003(8) 0.0118(8) 0.0051(7)
C6_3 0.0292(9) 0.0356(10) 0.0470(11) -0.0014(8) 0.0153(8) 0.0033(7)
C7_3 0.0289(9) 0.0340(9) 0.0363(9) 0.0045(7) 0.0157(8) 0.0025(7)
C1_4 0.0262(8) 0.0323(9) 0.0308(9) -0.0016(7) 0.0109(7) -0.0015(7)
N1_4 0.0325(8) 0.0388(8) 0.0333(8) 0.0013(7) 0.0152(7) 0.0015(6)
C2_4 0.0225(8) 0.0314(9) 0.0325(9) 0.0042(7) 0.0104(7) 0.0018(6)
Li1_5 0.0405(17) 0.0315(15) 0.0374(16) 0.0000(13) 0.0185(14) 0.0011(13)
O1_6 0.0389(8) 0.0367(7) 0.0525(8) -0.0009(6) 0.0105(6) -0.0026(6)
C1_6 0.0455(12) 0.0448(12) 0.0522(13) 0.0011(10) 0.0146(10) 0.0061(9)
C2_6 0.0407(12) 0.0500(14) 0.0786(17) -0.0064(12) 0.0160(12) -0.0021(10)
C3_6 0.0462(12) 0.0427(11) 0.0507(12) -0.0048(9) 0.0174(10) -0.0067(9)
C4_6 0.0463(12) 0.0382(11) 0.0543(13) 0.0028(9) 0.0117(10) -0.0051(9)
O1_7 0.0594(9) 0.0305(7) 0.0368(7) -0.0005(5) 0.0240(7) 0.0008(6)
C1_7 0.0687(14) 0.0308(10) 0.0446(11) 0.0008(8) 0.0283(11) 0.0033(9)
C2_7 0.0630(14) 0.0340(10) 0.0469(11) 0.0062(9) 0.0285(10) 0.0055(9)
C3_7 0.0492(12) 0.0414(11) 0.0420(11) 0.0075(9) 0.0215(9) 0.0081(9)
C4_7 0.0606(13) 0.0401(11) 0.0345(10) -0.0010(8) 0.0217(10) 0.0004(9)
O1_8 0.042(4) 0.026(3) 0.036(3) 0.002(2) 0.025(3) 0.005(3)
C1_8 0.051(6) 0.029(3) 0.066(4) 0.014(2) 0.026(3) 0.012(3)
C2_8 0.050(2) 0.043(3) 0.048(3) 0.007(2) 0.0243(19) 0.0046(18)
C3_8 0.040(3) 0.086(5) 0.057(3) 0.035(4) 0.025(3) 0.011(3)
C4_8 0.037(4) 0.035(4) 0.043(4) 0.007(3) 0.024(3) 0.008(3)
O1_81 0.031(5) 0.045(7) 0.079(7) 0.007(5) 0.013(4) 0.001(5)
C1_81 0.039(4) 0.047(8) 0.095(9) 0.016(6) 0.023(5) 0.011(4)
C2_81 0.040(3) 0.050(3) 0.058(4) 0.003(3) 0.018(3) 0.013(2)
C3_81 0.053(6) 0.059(5) 0.088(7) -0.037(5) -0.002(5) -0.001(4)
C4_81 0.040(6) 0.060(8) 0.088(9) -0.006(6) 0.017(6) -0.017(5)

loop_
_atom_type_symbol
_atom_type_description
_atom_type_scat_dispersion_real
_atom_type_scat_dispersion_imag
_atom_type_scat_source
C C 0.0181 0.0091 'International Tables Vol C Tables 4.2.6.8 and 6.1.1.4'
H H 0.0000 0.0000 'International Tables Vol C Tables 4.2.6.8 and 6.1.1.4'
Li Li 0.0008 0.0003 'International Tables Vol C Tables 4.2.6.8 and 6.1.1.4'
B B 0.0090 0.0039 'International Tables Vol C Tables 4.2.6.8 and 6.1.1.4'
N N 0.0311 0.0180 'International Tables Vol C Tables 4.2.6.8 and 6.1.1.4'
O O 0.0492 0.0322 'International Tables Vol C Tables 4.2.6.8 and 6.1.1.4'

loop_
_exptl_crystal_face_index_h
_exptl_crystal_face_index_k
_exptl_crystal_face_index_l
_exptl_crystal_face_perp_dist
4 7 2 0.0933
5 0 7 0.0472
0 -8 4 0.0536
-5 -5 -4 0.0580
-3 6 -6 0.0789
-5 0 -7 0.0727
5 0 -11 0.0310
11 2 -5 0.0496
-10 0 10 0.0259
-6 0 11 0.0125

loop_
_geom_angle_atom_site_label_1
_geom_angle_atom_site_label_2
_geom_angle_atom_site_label_3
_geom_angle
_geom_angle_site_symmetry_1
_geom_angle_site_symmetry_3
_geom_angle_publ_flag
N2_1 N1_1 B1_3 116.93(14) . . ?
N2_1 N1_1 B1_1 115.89(14) . . ?
B1_3 N1_1 B1_1 126.61(14) . . ?
N2_1 C1_1 C2_1 127.26(17) . . ?
N2_1 C1_1 H1_1 116.4 . . ?
C2_1 C1_1 H1_1 116.4 . . ?
N1_2 B1_1 N1_1 108.62(14) . . ?
N1_2 B1_1 C3_1 116.36(15) . . ?
N1_1 B1_1 C3_1 108.86(14) . . ?
N1_2 B1_1 C1_4 107.56(14) . . ?
N1_1 B1_1 C1_4 108.59(14) . . ?
C3_1 B1_1 C1_4 106.61(14) . . ?
C1_1 N2_1 N1_1 117.64(15) . . ?
C7_1 C2_1 C3_1 121.48(18) . . ?
C7_1 C2_1 C1_1 120.50(17) . . ?
C3_1 C2_1 C1_1 117.90(16) . . ?
C4_1 C3_1 C2_1 117.11(17) . . ?
C4_1 C3_1 B1_1 129.47(16) . . ?
C2_1 C3_1 B1_1 113.34(16) . . ?
C3_1 C4_1 C5_1 121.62(18) . . ?
C3_1 C4_1 H4_1 119.2 . . ?
C5_1 C4_1 H4_1 119.2 . . ?
C4_1 C5_1 C6_1 120.45(18) . . ?
C4_1 C5_1 H5_1 119.8 . . ?
C6_1 C5_1 H5_1 119.8 . . ?
C7_1 C6_1 C5_1 119.58(18) . . ?
C7_1 C6_1 H6_1 120.2 . . ?
C5_1 C6_1 H6_1 120.2 . . ?
C6_1 C7_1 C2_1 119.70(18) . . ?
C6_1 C7_1 H7_1 120.2 . . ?
C2_1 C7_1 H7_1 120.2 . . ?
N2_2 N1_2 B1_2 122.52(14) . . ?
N2_2 N1_2 B1_1 110.03(14) . . ?
B1_2 N1_2 B1_1 126.68(14) . . ?
N2_2 C1_2 C2_2 126.80(17) . . ?
N2_2 C1_2 H1_2 116.6 . . ?
C2_2 C1_2 H1_2 116.6 . . ?
N1_2 B1_2 N1_3 116.53(15) . . ?
N1_2 B1_2 C3_2 117.54(16) . . ?
N1_3 B1_2 C3_2 125.92(16) . . ?
C1_2 N2_2 N1_2 118.39(16) . . ?
C3_2 C2_2 C7_2 121.11(18) . . ?
C3_2 C2_2 C1_2 118.80(16) . . ?
C7_2 C2_2 C1_2 120.08(17) . . ?
C2_2 C3_2 C4_2 117.11(16) . . ?
C2_2 C3_2 B1_2 115.44(16) . . ?
C4_2 C3_2 B1_2 127.45(16) . . ?
C5_2 C4_2 C3_2 121.18(18) . . ?
C5_2 C4_2 H4_2 119.4 . . ?
C3_2 C4_2 H4_2 119.4 . . ?
C6_2 C5_2 C4_2 120.46(19) . . ?
C6_2 C5_2 H5_2 119.8 . . ?
C4_2 C5_2 H5_2 119.8 . . ?
C7_2 C6_2 C5_2 120.09(17) . . ?
C7_2 C6_2 H6_2 120.0 . . ?
C5_2 C6_2 H6_2 120.0 . . ?
C6_2 C7_2 C2_2 120.04(18) . . ?
C6_2 C7_2 H7_2 120.0 . . ?
C2_2 C7_2 H7_2 120.0 . . ?
N2_3 N1_3 B1_3 122.32(14) . . ?
N2_3 N1_3 B1_2 114.02(14) . . ?
B1_3 N1_3 B1_2 123.57(15) . . ?
N2_3 C1_3 C2_3 127.79(17) . . ?
N2_3 C1_3 H1_3 116.1 . . ?
C2_3 C1_3 H1_3 116.1 . . ?
N1_1 B1_3 N1_3 116.61(16) . . ?
N1_1 B1_3 C7_3 127.05(17) . . ?
N1_3 B1_3 C7_3 116.32(17) . . ?
C1_3 N2_3 N1_3 118.14(15) . . ?
C7_3 C2_3 C3_3 122.02(17) . . ?
C7_3 C2_3 C1_3 118.52(16) . . ?
C3_3 C2_3 C1_3 119.46(18) . . ?
C4_3 C3_3 C2_3 119.92(18) . . ?
C4_3 C3_3 H3_3 120.0 . . ?
C2_3 C3_3 H3_3 120.0 . . ?
C3_3 C4_3 C5_3 118.77(17) . . ?
C3_3 C4_3 H4_3 120.6 . . ?
C5_3 C4_3 H4_3 120.6 . . ?
C6_3 C5_3 C4_3 121.41(18) . . ?
C6_3 C5_3 H5_3 119.3 . . ?
C4_3 C5_3 H5_3 119.3 . . ?
C5_3 C6_3 C7_3 121.31(18) . . ?
C5_3 C6_3 H6_3 119.3 . . ?
C7_3 C6_3 H6_3 119.3 . . ?
C6_3 C7_3 C2_3 116.55(16) . . ?
C6_3 C7_3 B1_3 127.23(17) . . ?
C2_3 C7_3 B1_3 116.20(16) . . ?
C2_4 C1_4 B1_1 109.94(14) . . ?
C2_4 C1_4 H1A_4 109.7 . . ?
B1_1 C1_4 H1A_4 109.7 . . ?
C2_4 C1_4 H1B_4 109.7 . . ?
B1_1 C1_4 H1B_4 109.7 . . ?
H1A_4 C1_4 H1B_4 108.2 . . ?
C2_4 N1_4 Li1_5 176.30(17) . . ?
N1_4 C2_4 C1_4 175.44(19) . . ?
O1_7 Li1_5 O1_6 103.85(16) . . ?
O1_7 Li1_5 O1_8 107.7(3) . . ?
O1_6 Li1_5 O1_8 112.3(3) . . ?
O1_7 Li1_5 O1_81 108.4(5) . . ?
O1_6 Li1_5 O1_81 112.7(5) . . ?
O1_7 Li1_5 N1_4 104.89(16) . . ?
O1_6 Li1_5 N1_4 120.37(18) . . ?
O1_8 Li1_5 N1_4 106.8(3) . . ?
O1_81 Li1_5 N1_4 105.8(4) . . ?
C4_6 O1_6 C1_6 108.92(16) . . ?
C4_6 O1_6 Li1_5 125.14(16) . . ?
C1_6 O1_6 Li1_5 125.47(16) . . ?
O1_6 C1_6 C2_6 103.55(19) . . ?
O1_6 C1_6 H1A_6 111.1 . . ?
C2_6 C1_6 H1A_6 111.1 . . ?
O1_6 C1_6 H1B_6 111.1 . . ?
C2_6 C1_6 H1B_6 111.1 . . ?
H1A_6 C1_6 H1B_6 109.0 . . ?
C1_6 C2_6 C3_6 102.94(19) . . ?
C1_6 C2_6 H2A_6 111.2 . . ?
C3_6 C2_6 H2A_6 111.2 . . ?
C1_6 C2_6 H2B_6 111.2 . . ?
C3_6 C2_6 H2B_6 111.2 . . ?
H2A_6 C2_6 H2B_6 109.1 . . ?
C2_6 C3_6 C4_6 103.27(18) . . ?
C2_6 C3_6 H3A_6 111.1 . . ?
C4_6 C3_6 H3A_6 111.1 . . ?
C2_6 C3_6 H3B_6 111.1 . . ?
C4_6 C3_6 H3B_6 111.1 . . ?
H3A_6 C3_6 H3B_6 109.1 . . ?
O1_6 C4_6 C3_6 106.45(17) . . ?
O1_6 C4_6 H4A_6 110.4 . . ?
C3_6 C4_6 H4A_6 110.4 . . ?
O1_6 C4_6 H4B_6 110.4 . . ?
C3_6 C4_6 H4B_6 110.4 . . ?
H4A_6 C4_6 H4B_6 108.6 . . ?
C1_7 O1_7 C4_7 109.52(15) . . ?
C1_7 O1_7 Li1_5 125.55(15) . . ?
C4_7 O1_7 Li1_5 120.04(15) . . ?
O1_7 C1_7 C2_7 106.12(16) . . ?
O1_7 C1_7 H1A_7 110.5 . . ?
C2_7 C1_7 H1A_7 110.5 . . ?
O1_7 C1_7 H1B_7 110.5 . . ?
C2_7 C1_7 H1B_7 110.5 . . ?
H1A_7 C1_7 H1B_7 108.7 . . ?
C3_7 C2_7 C1_7 102.81(17) . . ?
C3_7 C2_7 H2A_7 111.2 . . ?
C1_7 C2_7 H2A_7 111.2 . . ?
C3_7 C2_7 H2B_7 111.2 . . ?
C1_7 C2_7 H2B_7 111.2 . . ?
H2A_7 C2_7 H2B_7 109.1 . . ?
C4_7 C3_7 C2_7 101.76(17) . . ?
C4_7 C3_7 H3A_7 111.4 . . ?
C2_7 C3_7 H3A_7 111.4 . . ?
C4_7 C3_7 H3B_7 111.4 . . ?
C2_7 C3_7 H3B_7 111.4 . . ?
H3A_7 C3_7 H3B_7 109.3 . . ?
O1_7 C4_7 C3_7 104.87(16) . . ?
O1_7 C4_7 H4A_7 110.8 . . ?
C3_7 C4_7 H4A_7 110.8 . . ?
O1_7 C4_7 H4B_7 110.8 . . ?
C3_7 C4_7 H4B_7 110.8 . . ?
H4A_7 C4_7 H4B_7 108.8 . . ?
C4_8 O1_8 C1_8 107.8(10) . . ?
C4_8 O1_8 Li1_5 117.1(6) . . ?
C1_8 O1_8 Li1_5 125.0(8) . . ?
O1_8 C1_8 C2_8 103.8(11) . . ?
O1_8 C1_8 H1A_8 111.0 . . ?
C2_8 C1_8 H1A_8 111.0 . . ?
O1_8 C1_8 H1B_8 111.0 . . ?
C2_8 C1_8 H1B_8 111.0 . . ?
H1A_8 C1_8 H1B_8 109.0 . . ?
C3_8 C2_8 C1_8 100.9(8) . . ?
C3_8 C2_8 H2A_8 111.6 . . ?
C1_8 C2_8 H2A_8 111.6 . . ?
C3_8 C2_8 H2B_8 111.6 . . ?
C1_8 C2_8 H2B_8 111.6 . . ?
H2A_8 C2_8 H2B_8 109.4 . . ?
C2_8 C3_8 C4_8 102.7(7) . . ?
C2_8 C3_8 H3A_8 111.2 . . ?
C4_8 C3_8 H3A_8 111.2 . . ?
C2_8 C3_8 H3B_8 111.2 . . ?
C4_8 C3_8 H3B_8 111.2 . . ?
H3A_8 C3_8 H3B_8 109.1 . . ?
O1_8 C4_8 C3_8 107.4(8) . . ?
O1_8 C4_8 H4A_8 110.2 . . ?
C3_8 C4_8 H4A_8 110.2 . . ?
O1_8 C4_8 H4B_8 110.2 . . ?
C3_8 C4_8 H4B_8 110.2 . . ?
H4A_8 C4_8 H4B_8 108.5 . . ?
C1_81 O1_81 C4_81 111.4(16) . . ?
C1_81 O1_81 Li1_5 114.9(12) . . ?
C4_81 O1_81 Li1_5 118.4(12) . . ?
O1_81 C1_81 C2_81 104.4(17) . . ?
O1_81 C1_81 H1A_81 110.9 . . ?
C2_81 C1_81 H1A_81 110.9 . . ?
O1_81 C1_81 H1B_81 110.9 . . ?
C2_81 C1_81 H1B_81 110.9 . . ?
H1A_81 C1_81 H1B_81 108.9 . . ?
C3_81 C2_81 C1_81 98.9(12) . . ?
C3_81 C2_81 H2A_81 112.0 . . ?
C1_81 C2_81 H2A_81 112.0 . . ?
C3_81 C2_81 H2B_81 112.0 . . ?
C1_81 C2_81 H2B_81 112.0 . . ?
H2A_81 C2_81 H2B_81 109.7 . . ?
C4_81 C3_81 C2_81 105.3(11) . . ?
C4_81 C3_81 H3A_81 110.7 . . ?
C2_81 C3_81 H3A_81 110.7 . . ?
C4_81 C3_81 H3B_81 110.7 . . ?
C2_81 C3_81 H3B_81 110.7 . . ?
H3A_81 C3_81 H3B_81 108.8 . . ?
C3_81 C4_81 O1_81 103.7(14) . . ?
C3_81 C4_81 H4A_81 111.0 . . ?
O1_81 C4_81 H4A_81 111.0 . . ?
C3_81 C4_81 H4B_81 111.0 . . ?
O1_81 C4_81 H4B_81 111.0 . . ?
H4A_81 C4_81 H4B_81 109.0 . . ?

loop_
_geom_bond_atom_site_label_1
_geom_bond_atom_site_label_2
_geom_bond_distance
_geom_bond_site_symmetry_2
_geom_bond_publ_flag
N1_1 N2_1 1.4022(19) . ?
N1_1 B1_3 1.415(3) . ?
N1_1 B1_1 1.546(2) . ?
C1_1 N2_1 1.297(2) . ?
C1_1 C2_1 1.445(3) . ?
C1_1 H1_1 0.9500 . ?
B1_1 N1_2 1.544(2) . ?
B1_1 C3_1 1.610(3) . ?
B1_1 C1_4 1.685(3) . ?
C2_1 C7_1 1.404(3) . ?
C2_1 C3_1 1.416(3) . ?
C3_1 C4_1 1.385(3) . ?
C4_1 C5_1 1.392(3) . ?
C4_1 H4_1 0.9500 . ?
C5_1 C6_1 1.396(3) . ?
C5_1 H5_1 0.9500 . ?
C6_1 C7_1 1.377(3) . ?
C6_1 H6_1 0.9500 . ?
C7_1 H7_1 0.9500 . ?
N1_2 N2_2 1.394(2) . ?
N1_2 B1_2 1.417(2) . ?
C1_2 N2_2 1.297(2) . ?
C1_2 C2_2 1.438(3) . ?
C1_2 H1_2 0.9500 . ?
B1_2 N1_3 1.469(2) . ?
B1_2 C3_2 1.561(2) . ?
C2_2 C3_2 1.408(3) . ?
C2_2 C7_2 1.411(3) . ?
C3_2 C4_2 1.410(3) . ?
C4_2 C5_2 1.392(3) . ?
C4_2 H4_2 0.9500 . ?
C5_2 C6_2 1.387(3) . ?
C5_2 H5_2 0.9500 . ?
C6_2 C7_2 1.371(3) . ?
C6_2 H6_2 0.9500 . ?
C7_2 H7_2 0.9500 . ?
N1_3 N2_3 1.390(2) . ?
N1_3 B1_3 1.464(2) . ?
C1_3 N2_3 1.295(2) . ?
C1_3 C2_3 1.447(3) . ?
C1_3 H1_3 0.9500 . ?
B1_3 C7_3 1.567(3) . ?
C2_3 C7_3 1.402(3) . ?
C2_3 C3_3 1.409(3) . ?
C3_3 C4_3 1.379(3) . ?
C3_3 H3_3 0.9500 . ?
C4_3 C5_3 1.389(3) . ?
C4_3 H4_3 0.9500 . ?
C5_3 C6_3 1.387(3) . ?
C5_3 H5_3 0.9500 . ?
C6_3 C7_3 1.402(3) . ?
C6_3 H6_3 0.9500 . ?
C1_4 C2_4 1.444(2) . ?
C1_4 H1A_4 0.9900 . ?
C1_4 H1B_4 0.9900 . ?
N1_4 C2_4 1.147(2) . ?
N1_4 Li1_5 2.006(4) . ?
Li1_5 O1_7 1.916(3) . ?
Li1_5 O1_6 1.921(4) . ?
Li1_5 O1_8 1.934(9) . ?
Li1_5 O1_81 1.941(14) . ?
O1_6 C4_6 1.442(2) . ?
O1_6 C1_6 1.448(3) . ?
C1_6 C2_6 1.495(3) . ?
C1_6 H1A_6 0.9900 . ?
C1_6 H1B_6 0.9900 . ?
C2_6 C3_6 1.516(3) . ?
C2_6 H2A_6 0.9900 . ?
C2_6 H2B_6 0.9900 . ?
C3_6 C4_6 1.523(3) . ?
C3_6 H3A_6 0.9900 . ?
C3_6 H3B_6 0.9900 . ?
C4_6 H4A_6 0.9900 . ?
C4_6 H4B_6 0.9900 . ?
O1_7 C1_7 1.443(2) . ?
O1_7 C4_7 1.446(2) . ?
C1_7 C2_7 1.518(3) . ?
C1_7 H1A_7 0.9900 . ?
C1_7 H1B_7 0.9900 . ?
C2_7 C3_7 1.517(3) . ?
C2_7 H2A_7 0.9900 . ?
C2_7 H2B_7 0.9900 . ?
C3_7 C4_7 1.513(3) . ?
C3_7 H3A_7 0.9900 . ?
C3_7 H3B_7 0.9900 . ?
C4_7 H4A_7 0.9900 . ?
C4_7 H4B_7 0.9900 . ?
O1_8 C4_8 1.431(15) . ?
O1_8 C1_8 1.475(17) . ?
C1_8 C2_8 1.548(17) . ?
C1_8 H1A_8 0.9900 . ?
C1_8 H1B_8 0.9900 . ?
C2_8 C3_8 1.494(8) . ?
C2_8 H2A_8 0.9900 . ?
C2_8 H2B_8 0.9900 . ?
C3_8 C4_8 1.550(13) . ?
C3_8 H3A_8 0.9900 . ?
C3_8 H3B_8 0.9900 . ?
C4_8 H4A_8 0.9900 . ?
C4_8 H4B_8 0.9900 . ?
O1_81 C1_81 1.37(3) . ?
O1_81 C4_81 1.46(2) . ?
C1_81 C2_81 1.52(2) . ?
C1_81 H1A_81 0.9900 . ?
C1_81 H1B_81 0.9900 . ?
C2_81 C3_81 1.516(13) . ?
C2_81 H2A_81 0.9900 . ?
C2_81 H2B_81 0.9900 . ?
C3_81 C4_81 1.45(2) . ?
C3_81 H3A_81 0.9900 . ?
C3_81 H3B_81 0.9900 . ?
C4_81 H4A_81 0.9900 . ?
C4_81 H4B_81 0.9900 . ?

loop_
_geom_torsion_atom_site_label_1
_geom_torsion_atom_site_label_2
_geom_torsion_atom_site_label_3
_geom_torsion_atom_site_label_4
_geom_torsion
_geom_torsion_site_symmetry_1
_geom_torsion_site_symmetry_2
_geom_torsion_site_symmetry_3
_geom_torsion_site_symmetry_4
_geom_torsion_publ_flag
N2_1 N1_1 B1_1 N1_2 176.15(14) . . . . ?
B1_3 N1_1 B1_1 N1_2 -12.8(2) . . . . ?
N2_1 N1_1 B1_1 C3_1 48.54(19) . . . . ?
B1_3 N1_1 B1_1 C3_1 -140.42(17) . . . . ?
N2_1 N1_1 B1_1 C1_4 -67.16(18) . . . . ?
B1_3 N1_1 B1_1 C1_4 103.88(19) . . . . ?
C2_1 C1_1 N2_1 N1_1 -10.0(3) . . . . ?
B1_3 N1_1 N2_1 C1_1 162.47(16) . . . . ?
B1_1 N1_1 N2_1 C1_1 -25.6(2) . . . . ?
N2_1 C1_1 C2_1 C7_1 -157.99(19) . . . . ?
N2_1 C1_1 C2_1 C3_1 18.0(3) . . . . ?
C7_1 C2_1 C3_1 C4_1 3.0(3) . . . . ?
C1_1 C2_1 C3_1 C4_1 -173.00(17) . . . . ?
C7_1 C2_1 C3_1 B1_1 -174.15(17) . . . . ?
C1_1 C2_1 C3_1 B1_1 9.9(2) . . . . ?
N1_2 B1_1 C3_1 C4_1 21.0(3) . . . . ?
N1_1 B1_1 C3_1 C4_1 144.06(18) . . . . ?
C1_4 B1_1 C3_1 C4_1 -99.0(2) . . . . ?
N1_2 B1_1 C3_1 C2_1 -162.35(15) . . . . ?
N1_1 B1_1 C3_1 C2_1 -39.3(2) . . . . ?
C1_4 B1_1 C3_1 C2_1 77.69(18) . . . . ?
C2_1 C3_1 C4_1 C5_1 -2.5(3) . . . . ?
B1_1 C3_1 C4_1 C5_1 174.07(18) . . . . ?
C3_1 C4_1 C5_1 C6_1 0.4(3) . . . . ?
C4_1 C5_1 C6_1 C7_1 1.4(3) . . . . ?
C5_1 C6_1 C7_1 C2_1 -0.9(3) . . . . ?
C3_1 C2_1 C7_1 C6_1 -1.3(3) . . . . ?
C1_1 C2_1 C7_1 C6_1 174.56(18) . . . . ?
N1_1 B1_1 N1_2 N2_2 -179.45(13) . . . . ?
C3_1 B1_1 N1_2 N2_2 -56.2(2) . . . . ?
C1_4 B1_1 N1_2 N2_2 63.20(18) . . . . ?
N1_1 B1_1 N1_2 B1_2 10.5(2) . . . . ?
C3_1 B1_1 N1_2 B1_2 133.73(18) . . . . ?
C1_4 B1_1 N1_2 B1_2 -106.83(19) . . . . ?
N2_2 N1_2 B1_2 N1_3 -170.90(15) . . . . ?
B1_1 N1_2 B1_2 N1_3 -2.0(3) . . . . ?
N2_2 N1_2 B1_2 C3_2 8.2(2) . . . . ?
B1_1 N1_2 B1_2 C3_2 177.06(16) . . . . ?
C2_2 C1_2 N2_2 N1_2 -1.7(3) . . . . ?
B1_2 N1_2 N2_2 C1_2 -5.2(3) . . . . ?
B1_1 N1_2 N2_2 C1_2 -175.73(16) . . . . ?
N2_2 C1_2 C2_2 C3_2 4.9(3) . . . . ?
N2_2 C1_2 C2_2 C7_2 -176.42(19) . . . . ?
C7_2 C2_2 C3_2 C4_2 0.5(3) . . . . ?
C1_2 C2_2 C3_2 C4_2 179.21(17) . . . . ?
C7_2 C2_2 C3_2 B1_2 179.98(16) . . . . ?
C1_2 C2_2 C3_2 B1_2 -1.3(2) . . . . ?
N1_2 B1_2 C3_2 C2_2 -4.6(2) . . . . ?
N1_3 B1_2 C3_2 C2_2 174.36(17) . . . . ?
N1_2 B1_2 C3_2 C4_2 174.77(18) . . . . ?
N1_3 B1_2 C3_2 C4_2 -6.3(3) . . . . ?
C2_2 C3_2 C4_2 C5_2 -0.4(3) . . . . ?
B1_2 C3_2 C4_2 C5_2 -179.78(18) . . . . ?
C3_2 C4_2 C5_2 C6_2 -0.3(3) . . . . ?
C4_2 C5_2 C6_2 C7_2 1.0(3) . . . . ?
C5_2 C6_2 C7_2 C2_2 -0.9(3) . . . . ?
C3_2 C2_2 C7_2 C6_2 0.1(3) . . . . ?
C1_2 C2_2 C7_2 C6_2 -178.55(18) . . . . ?
N1_2 B1_2 N1_3 N2_3 169.98(15) . . . . ?
C3_2 B1_2 N1_3 N2_3 -9.0(2) . . . . ?
N1_2 B1_2 N1_3 B1_3 -6.6(2) . . . . ?
C3_2 B1_2 N1_3 B1_3 174.45(16) . . . . ?
N2_1 N1_1 B1_3 N1_3 177.23(14) . . . . ?
B1_1 N1_1 B1_3 N1_3 6.3(3) . . . . ?
N2_1 N1_1 B1_3 C7_3 -4.2(3) . . . . ?
B1_1 N1_1 B1_3 C7_3 -175.14(16) . . . . ?
N2_3 N1_3 B1_3 N1_1 -171.69(14) . . . . ?
B1_2 N1_3 B1_3 N1_1 4.6(2) . . . . ?
N2_3 N1_3 B1_3 C7_3 9.6(2) . . . . ?
B1_2 N1_3 B1_3 C7_3 -174.17(15) . . . . ?
C2_3 C1_3 N2_3 N1_3 -1.8(3) . . . . ?
B1_3 N1_3 N2_3 C1_3 -6.1(2) . . . . ?
B1_2 N1_3 N2_3 C1_3 177.29(16) . . . . ?
N2_3 C1_3 C2_3 C7_3 5.4(3) . . . . ?
N2_3 C1_3 C2_3 C3_3 -174.00(19) . . . . ?
C7_3 C2_3 C3_3 C4_3 -0.5(3) . . . . ?
C1_3 C2_3 C3_3 C4_3 178.93(17) . . . . ?
C2_3 C3_3 C4_3 C5_3 1.2(3) . . . . ?
C3_3 C4_3 C5_3 C6_3 -0.7(3) . . . . ?
C4_3 C5_3 C6_3 C7_3 -0.5(3) . . . . ?
C5_3 C6_3 C7_3 C2_3 1.2(3) . . . . ?
C5_3 C6_3 C7_3 B1_3 -177.64(18) . . . . ?
C3_3 C2_3 C7_3 C6_3 -0.7(3) . . . . ?
C1_3 C2_3 C7_3 C6_3 179.85(17) . . . . ?
C3_3 C2_3 C7_3 B1_3 178.26(17) . . . . ?
C1_3 C2_3 C7_3 B1_3 -1.2(2) . . . . ?
N1_1 B1_3 C7_3 C6_3 -5.3(3) . . . . ?
N1_3 B1_3 C7_3 C6_3 173.31(17) . . . . ?
N1_1 B1_3 C7_3 C2_3 175.84(17) . . . . ?
N1_3 B1_3 C7_3 C2_3 -5.6(2) . . . . ?
N1_2 B1_1 C1_4 C2_4 52.97(18) . . . . ?
N1_1 B1_1 C1_4 C2_4 -64.40(18) . . . . ?
C3_1 B1_1 C1_4 C2_4 178.45(14) . . . . ?
C4_6 O1_6 C1_6 C2_6 -30.1(2) . . . . ?
Li1_5 O1_6 C1_6 C2_6 157.4(2) . . . . ?
O1_6 C1_6 C2_6 C3_6 38.7(2) . . . . ?
C1_6 C2_6 C3_6 C4_6 -32.8(3) . . . . ?
C1_6 O1_6 C4_6 C3_6 9.1(3) . . . . ?
Li1_5 O1_6 C4_6 C3_6 -178.43(18) . . . . ?
C2_6 C3_6 C4_6 O1_6 15.2(3) . . . . ?
C4_7 O1_7 C1_7 C2_7 -3.4(2) . . . . ?
Li1_5 O1_7 C1_7 C2_7 -158.36(18) . . . . ?
O1_7 C1_7 C2_7 C3_7 25.7(2) . . . . ?
C1_7 C2_7 C3_7 C4_7 -37.2(2) . . . . ?
C1_7 O1_7 C4_7 C3_7 -20.6(2) . . . . ?
Li1_5 O1_7 C4_7 C3_7 136.00(18) . . . . ?
C2_7 C3_7 C4_7 O1_7 35.8(2) . . . . ?
C4_8 O1_8 C1_8 C2_8 -26.3(11) . . . . ?
Li1_5 O1_8 C1_8 C2_8 117.6(9) . . . . ?
O1_8 C1_8 C2_8 C3_8 40.5(11) . . . . ?
C1_8 C2_8 C3_8 C4_8 -38.3(10) . . . . ?
C1_8 O1_8 C4_8 C3_8 2.0(10) . . . . ?
Li1_5 O1_8 C4_8 C3_8 -145.1(6) . . . . ?
C2_8 C3_8 C4_8 O1_8 23.9(9) . . . . ?
C4_81 O1_81 C1_81 C2_81 24(2) . . . . ?
Li1_5 O1_81 C1_81 C2_81 162.3(11) . . . . ?
O1_81 C1_81 C2_81 C3_81 -37.4(18) . . . . ?
C1_81 C2_81 C3_81 C4_81 38.4(18) . . . . ?
C2_81 C3_81 C4_81 O1_81 -25.5(17) . . . . ?
C1_81 O1_81 C4_81 C3_81 1(2) . . . . ?
Li1_5 O1_81 C4_81 C3_81 -135.8(12) . . . . ?
